data_1554488
loop_
_publ_author_name
'Wang, Jie'
'Li, Jun'
'Wei, Yuanyuan'
'Yang, Jingya'
'Huo, Congde'

_publ_section_title
;
 Copper-catalyzed oxidative phosphonation of
 3,4-dihydro-1,4-benzoxazin-2-ones
;
_journal_issue 24
_journal_name_full 'Organic Chemistry Frontiers'
_journal_page_first 3534
_journal_paper_doi 10.1039/C8QO01049H
_journal_volume 5
_journal_year 2018
_chemical_formula_sum 'C17 H18 N O5 P'
_chemical_formula_weight 347.29
_space_group_crystal_system triclinic
_space_group_IT_number 2
_space_group_name_Hall '-P 1'
_space_group_name_H-M_alt 'P -1'
_atom_sites_solution_hydrogens geom
_audit_creation_method SHELXL-2016/6
_audit_update_record
;
2018-09-26 deposited with the CCDC.
2018-11-05 downloaded from the CCDC.
;
_cell_angle_alpha 64.045(2)
_cell_angle_beta 69.351(2)
_cell_angle_gamma 83.294(2)
_cell_formula_units_Z 2
_cell_length_a 9.5039(7)
_cell_length_b 10.0075(8)
_cell_length_c 10.6869(8)
_cell_measurement_reflns_used 9836
_cell_measurement_temperature 291(2)
_cell_measurement_theta_max 70.3998
_cell_measurement_theta_min 4.8896
_cell_volume 854.35(11)
_computing_structure_refinement 'SHELXL-2016/6 (Sheldrick, 2016)'
_computing_structure_solution 'SHELXT 2014/5 (Sheldrick, 2014)'
_diffrn_ambient_temperature 291(2)
_diffrn_measured_fraction_theta_full 0.986
_diffrn_measured_fraction_theta_max 0.982
_diffrn_radiation_type CuK\a
_diffrn_radiation_wavelength 1.54178
_diffrn_reflns_av_R_equivalents 0.0560
_diffrn_reflns_av_unetI/netI 0.0387
_diffrn_reflns_Laue_measured_fraction_full 0.986
_diffrn_reflns_Laue_measured_fraction_max 0.982
_diffrn_reflns_limit_h_max 11
_diffrn_reflns_limit_h_min -11
_diffrn_reflns_limit_k_max 12
_diffrn_reflns_limit_k_min -12
_diffrn_reflns_limit_l_max 13
_diffrn_reflns_limit_l_min -13
_diffrn_reflns_number 19530
_diffrn_reflns_point_group_measured_fraction_full 0.986
_diffrn_reflns_point_group_measured_fraction_max 0.982
_diffrn_reflns_theta_full 67.679
_diffrn_reflns_theta_max 70.393
_diffrn_reflns_theta_min 4.889
_exptl_absorpt_coefficient_mu 1.665
_exptl_crystal_colour colourless
_exptl_crystal_density_diffrn 1.350
_exptl_crystal_description block
_exptl_crystal_F_000 364
_exptl_crystal_size_max 0.280
_exptl_crystal_size_mid 0.280
_exptl_crystal_size_min 0.280
_refine_diff_density_max 0.428
_refine_diff_density_min -0.823
_refine_diff_density_rms 0.167
_refine_ls_extinction_coef 1.10(5)
_refine_ls_extinction_expression Fc^*^=kFc[1+0.001xFc^2^\l^3^/sin(2\q)]^-1/4^
_refine_ls_extinction_method 'SHELXL-2016/6 (Sheldrick 2016)'
_refine_ls_goodness_of_fit_ref 1.081
_refine_ls_hydrogen_treatment constr
_refine_ls_matrix_type full
_refine_ls_number_parameters 220
_refine_ls_number_reflns 3207
_refine_ls_number_restraints 219
_refine_ls_restrained_S_all 1.048
_refine_ls_R_factor_all 0.0828
_refine_ls_R_factor_gt 0.0820
_refine_ls_shift/su_max 0.000
_refine_ls_shift/su_mean 0.000
_refine_ls_structure_factor_coef Fsqd
_refine_ls_weighting_details 'w=1/[\s^2^(Fo^2^)+(0.1324P)^2^+0.2000P] where P=(Fo^2^+2Fc^2^)/3'
_refine_ls_weighting_scheme calc
_refine_ls_wR_factor_gt 0.1885
_refine_ls_wR_factor_ref 0.1899
_reflns_Friedel_coverage 0.000
_reflns_number_gt 3094
_reflns_number_total 3207
_reflns_threshold_expression 'I > 2\s(I)'
_cod_data_source_file c8qo01049h2.cif
_cod_data_source_block HCD4
_cod_database_code 1554488
_shelx_shelxl_version_number 2016/6
_shelx_space_group_comment
;
The symmetry employed for this shelxl refinement is uniquely defined
by the following loop, which should always be used as a source of
symmetry information in preference to the above space-group names.
They are only intended as comments.
;
_shelx_estimated_absorpt_t_min 0.653
_shelx_estimated_absorpt_t_max 0.653

loop_
_space_group_symop_operation_xyz
'x, y, z'
'-x, -y, -z'

loop_
_atom_site_label
_atom_site_type_symbol
_atom_site_fract_x
_atom_site_fract_y
_atom_site_fract_z
_atom_site_U_iso_or_equiv
_atom_site_adp_type
_atom_site_occupancy
_atom_site_site_symmetry_order
_atom_site_calc_flag
_atom_site_refinement_flags_posn
_atom_site_refinement_flags_adp
C17 C 0.6337(3) 0.3625(2) 0.1865(2) 0.0503(5) Uani 1 1 d . U
H17A H 0.559622 0.296862 0.195524 0.060 Uiso 1 1 calc R U
H17B H 0.711343 0.389153 0.090503 0.060 Uiso 1 1 calc R U
C18 C 0.5588(2) 0.5017(2) 0.1937(2) 0.0477(5) Uani 1 1 d . U
C19 C 0.5646(3) 0.6254(3) 0.0637(3) 0.0659(7) Uani 1 1 d . U
H19 H 0.619836 0.624303 -0.027038 0.079 Uiso 1 1 calc R U
C20 C 0.4882(5) 0.7506(3) 0.0689(4) 0.0931(11) Uani 1 1 d . U
H20 H 0.491573 0.833319 -0.018349 0.112 Uiso 1 1 calc R U
C21 C 0.4078(5) 0.7525(4) 0.2024(5) 0.1050(13) Uani 1 1 d . U
H21 H 0.357512 0.836922 0.206025 0.126 Uiso 1 1 calc R U
C22 C 0.4014(4) 0.6286(4) 0.3320(4) 0.0934(11) Uani 1 1 d . U
H22 H 0.345360 0.629425 0.422710 0.112 Uiso 1 1 calc R U
C23 C 0.4775(3) 0.5045(3) 0.3274(3) 0.0664(7) Uani 1 1 d . U
H23 H 0.473992 0.422119 0.414919 0.080 Uiso 1 1 calc R U
C24 C 0.8328(2) 0.3394(2) 0.2935(2) 0.0426(5) Uani 1 1 d . U
C25 C 0.9058(2) 0.4744(2) 0.1853(2) 0.0509(5) Uani 1 1 d . U
H25 H 0.868254 0.533128 0.109591 0.061 Uiso 1 1 calc R U
C26 C 1.0347(3) 0.5218(3) 0.1899(3) 0.0636(6) Uani 1 1 d . U
H26 H 1.081995 0.613123 0.118217 0.076 Uiso 1 1 calc R U
C27 C 1.0933(3) 0.4344(3) 0.3003(4) 0.0706(7) Uani 1 1 d . U
H27 H 1.181107 0.466000 0.301121 0.085 Uiso 1 1 calc R U
C28 C 1.0220(3) 0.3008(3) 0.4090(3) 0.0634(7) Uani 1 1 d . U
H28 H 1.060480 0.241643 0.483767 0.076 Uiso 1 1 calc R U
C29 C 0.8928(2) 0.2564(2) 0.4049(2) 0.0478(5) Uani 1 1 d . U
C30 C 0.6891(2) 0.1206(2) 0.3648(2) 0.0460(5) Uani 1 1 d . U
H30 H 0.585180 0.092836 0.385150 0.055 Uiso 1 1 calc R U
C31 C 1.1035(3) 0.0930(5) 0.1577(4) 0.0912(10) Uani 1 1 d . U
H31A H 1.156959 0.029795 0.111630 0.137 Uiso 1 1 calc R U
H31B H 1.163962 0.115257 0.202251 0.137 Uiso 1 1 calc R U
H31C H 1.082482 0.183724 0.084642 0.137 Uiso 1 1 calc R U
C32 C 0.7976(6) -0.2334(4) 0.2765(4) 0.1045(13) Uani 1 1 d . U
H32A H 0.738846 -0.243047 0.223712 0.157 Uiso 1 1 calc R U
H32B H 0.793509 -0.326425 0.360053 0.157 Uiso 1 1 calc R U
H32C H 0.900172 -0.206596 0.212225 0.157 Uiso 1 1 calc R U
C33 C 0.7151(2) 0.0546(2) 0.5115(2) 0.0494(5) Uani 1 1 d . U
N1 N 0.70104(19) 0.28232(17) 0.30109(18) 0.0445(5) Uani 1 1 d . U
O1 O 0.9651(2) 0.0187(2) 0.26905(18) 0.0657(5) Uani 1 1 d . U
O2 O 0.7388(3) -0.1211(2) 0.3261(3) 0.0844(7) Uani 1 1 d . U
O3 O 0.8211(2) 0.1248(2) 0.0872(2) 0.0705(6) Uani 1 1 d . U
O4 O 0.6519(2) -0.0558(2) 0.61509(19) 0.0685(6) Uani 1 1 d . U
O5 O 0.81762(18) 0.12591(17) 0.52330(16) 0.0536(5) Uani 1 1 d . U
P1 P 0.81146(7) 0.04060(5) 0.24113(6) 0.0523(4) Uani 1 1 d . U

loop_
_atom_site_aniso_label
_atom_site_aniso_U_11
_atom_site_aniso_U_22
_atom_site_aniso_U_33
_atom_site_aniso_U_23
_atom_site_aniso_U_13
_atom_site_aniso_U_12
C17 0.0639(12) 0.0435(11) 0.0565(12) -0.0241(9) -0.0363(10) 0.0186(9)
C18 0.0534(11) 0.0432(10) 0.0603(12) -0.0249(9) -0.0350(9) 0.0156(8)
C19 0.0893(17) 0.0507(13) 0.0691(15) -0.0229(11) -0.0486(13) 0.0218(11)
C20 0.137(3) 0.0516(14) 0.115(2) -0.0311(16) -0.087(2) 0.0411(17)
C21 0.135(3) 0.089(2) 0.150(3) -0.082(2) -0.095(3) 0.073(2)
C22 0.105(2) 0.105(2) 0.107(2) -0.075(2) -0.055(2) 0.058(2)
C23 0.0706(14) 0.0701(16) 0.0680(14) -0.0359(12) -0.0332(12) 0.0269(12)
C24 0.0459(9) 0.0389(10) 0.0468(10) -0.0213(8) -0.0187(8) 0.0103(7)
C25 0.0577(11) 0.0423(10) 0.0502(11) -0.0195(9) -0.0172(9) 0.0073(8)
C26 0.0617(13) 0.0514(12) 0.0691(14) -0.0235(11) -0.0133(11) -0.0037(10)
C27 0.0572(13) 0.0703(16) 0.0900(18) -0.0323(14) -0.0317(12) -0.0038(11)
C28 0.0595(13) 0.0670(15) 0.0718(15) -0.0259(12) -0.0371(11) 0.0058(11)
C29 0.0502(10) 0.0455(11) 0.0497(11) -0.0196(9) -0.0217(8) 0.0069(8)
C30 0.0492(10) 0.0365(10) 0.0541(11) -0.0154(8) -0.0253(8) 0.0049(8)
C31 0.0646(16) 0.112(3) 0.0695(18) -0.0209(17) -0.0157(13) 0.0077(16)
C32 0.166(4) 0.0552(16) 0.101(3) -0.0450(17) -0.038(2) 0.0009(19)
C33 0.0483(10) 0.0441(10) 0.0515(11) -0.0146(9) -0.0212(8) 0.0073(8)
N1 0.0515(9) 0.0359(8) 0.0518(9) -0.0172(7) -0.0287(7) 0.0115(6)
O1 0.0654(10) 0.0691(11) 0.0552(9) -0.0204(8) -0.0255(7) 0.0211(8)
O2 0.1222(17) 0.0436(10) 0.0893(14) -0.0327(9) -0.0302(12) -0.0019(10)
O3 0.1011(14) 0.0614(10) 0.0599(10) -0.0281(8) -0.0434(9) 0.0256(9)
O4 0.0675(10) 0.0583(10) 0.0593(10) -0.0018(8) -0.0253(8) -0.0077(8)
O5 0.0603(9) 0.0500(9) 0.0488(8) -0.0122(7) -0.0282(7) 0.0030(6)
P1 0.0709(5) 0.0367(4) 0.0554(5) -0.0199(3) -0.0313(3) 0.0129(3)

loop_
_atom_type_symbol
_atom_type_description
_atom_type_scat_dispersion_real
_atom_type_scat_dispersion_imag
_atom_type_scat_source
C C 0.0181 0.0091 'International Tables Vol C Tables 4.2.6.8 and 6.1.1.4'
H H 0.0000 0.0000 'International Tables Vol C Tables 4.2.6.8 and 6.1.1.4'
N N 0.0311 0.0180 'International Tables Vol C Tables 4.2.6.8 and 6.1.1.4'
O O 0.0492 0.0322 'International Tables Vol C Tables 4.2.6.8 and 6.1.1.4'
P P 0.2955 0.4335 'International Tables Vol C Tables 4.2.6.8 and 6.1.1.4'

loop_
_geom_angle_atom_site_label_1
_geom_angle_atom_site_label_2
_geom_angle_atom_site_label_3
_geom_angle
N1 C17 C18 113.54(16)
N1 C17 H17A 108.9
C18 C17 H17A 108.9
N1 C17 H17B 108.9
C18 C17 H17B 108.9
H17A C17 H17B 107.7
C23 C18 C19 119.6(2)
C23 C18 C17 120.8(2)
C19 C18 C17 119.5(2)
C18 C19 C20 120.1(3)
C18 C19 H19 120.0
C20 C19 H19 120.0
C21 C20 C19 120.0(3)
C21 C20 H20 120.0
C19 C20 H20 120.0
C20 C21 C22 119.9(3)
C20 C21 H21 120.1
C22 C21 H21 120.1
C23 C22 C21 120.3(3)
C23 C22 H22 119.8
C21 C22 H22 119.8
C22 C23 C18 120.2(3)
C22 C23 H23 119.9
C18 C23 H23 119.9
C25 C24 C29 117.71(19)
C25 C24 N1 124.85(18)
C29 C24 N1 117.41(18)
C26 C25 C24 120.1(2)
C26 C25 H25 120.0
C24 C25 H25 120.0
C27 C26 C25 120.6(2)
C27 C26 H26 119.7
C25 C26 H26 119.7
C28 C27 C26 120.1(2)
C28 C27 H27 120.0
C26 C27 H27 120.0
C29 C28 C27 118.8(2)
C29 C28 H28 120.6
C27 C28 H28 120.6
C28 C29 C24 122.7(2)
C28 C29 O5 116.9(2)
C24 C29 O5 120.31(18)
N1 C30 C33 110.22(16)
N1 C30 P1 113.94(14)
C33 C30 P1 111.37(14)
N1 C30 H30 107.0
C33 C30 H30 107.0
P1 C30 H30 107.0
O1 C31 H31A 109.5
O1 C31 H31B 109.5
H31A C31 H31B 109.5
O1 C31 H31C 109.5
H31A C31 H31C 109.5
H31B C31 H31C 109.5
O2 C32 H32A 109.5
O2 C32 H32B 109.5
H32A C32 H32B 109.5
O2 C32 H32C 109.5
H32A C32 H32C 109.5
H32B C32 H32C 109.5
O4 C33 O5 118.8(2)
O4 C33 C30 124.4(2)
O5 C33 C30 116.79(17)
C24 N1 C30 114.17(15)
C24 N1 C17 120.22(17)
C30 N1 C17 116.53(16)
C31 O1 P1 123.43(18)
C32 O2 P1 121.8(2)
C33 O5 C29 120.46(16)
O3 P1 O1 115.21(11)
O3 P1 O2 118.13(12)
O1 P1 O2 102.84(12)
O3 P1 C30 113.93(10)
O1 P1 C30 105.71(9)
O2 P1 C30 98.98(11)

loop_
_geom_bond_atom_site_label_1
_geom_bond_atom_site_label_2
_geom_bond_distance
C17 N1 1.458(2)
C17 C18 1.509(3)
C17 H17A 0.9700
C17 H17B 0.9700
C18 C23 1.375(3)
C18 C19 1.386(3)
C19 C20 1.386(4)
C19 H19 0.9300
C20 C21 1.368(6)
C20 H20 0.9300
C21 C22 1.384(5)
C21 H21 0.9300
C22 C23 1.374(4)
C22 H22 0.9300
C23 H23 0.9300
C24 C25 1.389(3)
C24 C29 1.391(3)
C24 N1 1.399(3)
C25 C26 1.388(3)
C25 H25 0.9300
C26 C27 1.384(4)
C26 H26 0.9300
C27 C28 1.376(4)
C27 H27 0.9300
C28 C29 1.375(3)
C28 H28 0.9300
C29 O5 1.397(3)
C30 N1 1.456(2)
C30 C33 1.511(3)
C30 P1 1.834(2)
C30 H30 0.9800
C31 O1 1.432(4)
C31 H31A 0.9600
C31 H31B 0.9600
C31 H31C 0.9600
C32 O2 1.422(4)
C32 H32A 0.9600
C32 H32B 0.9600
C32 H32C 0.9600
C33 O4 1.192(3)
C33 O5 1.343(3)
O1 P1 1.5634(18)
O2 P1 1.5664(19)
O3 P1 1.4573(18)

loop_
_geom_torsion_atom_site_label_1
_geom_torsion_atom_site_label_2
_geom_torsion_atom_site_label_3
_geom_torsion_atom_site_label_4
_geom_torsion
N1 C17 C18 C23 -39.4(3)
N1 C17 C18 C19 144.5(2)
C23 C18 C19 C20 -0.3(4)
C17 C18 C19 C20 175.8(3)
C18 C19 C20 C21 0.4(5)
C19 C20 C21 C22 -0.8(6)
C20 C21 C22 C23 1.1(6)
C21 C22 C23 C18 -1.0(6)
C19 C18 C23 C22 0.6(4)
C17 C18 C23 C22 -175.5(3)
C29 C24 C25 C26 0.5(3)
N1 C24 C25 C26 178.74(19)
C24 C25 C26 C27 1.2(4)
C25 C26 C27 C28 -1.6(4)
C26 C27 C28 C29 0.3(4)
C27 C28 C29 C24 1.5(4)
C27 C28 C29 O5 -175.2(2)
C25 C24 C29 C28 -1.9(3)
N1 C24 C29 C28 179.8(2)
C25 C24 C29 O5 174.67(18)
N1 C24 C29 O5 -3.7(3)
N1 C30 C33 O4 144.7(2)
P1 C30 C33 O4 -87.8(2)
N1 C30 C33 O5 -36.0(2)
P1 C30 C33 O5 91.51(19)
C25 C24 N1 C30 148.72(19)
C29 C24 N1 C30 -33.1(2)
C25 C24 N1 C17 2.8(3)
C29 C24 N1 C17 -178.95(18)
C33 C30 N1 C24 51.6(2)
P1 C30 N1 C24 -74.44(18)
C33 C30 N1 C17 -161.18(18)
P1 C30 N1 C17 72.8(2)
C18 C17 N1 C24 -72.5(2)
C18 C17 N1 C30 142.38(19)
O4 C33 O5 C29 -179.3(2)
C30 C33 O5 C29 1.3(3)
C28 C29 O5 C33 -163.0(2)
C24 C29 O5 C33 20.3(3)
C31 O1 P1 O3 9.1(3)
C31 O1 P1 O2 139.0(3)
C31 O1 P1 C30 -117.6(3)
C32 O2 P1 O3 58.8(3)
C32 O2 P1 O1 -69.4(3)
C32 O2 P1 C30 -177.9(3)
N1 C30 P1 O3 -39.45(18)
C33 C30 P1 O3 -164.89(15)
N1 C30 P1 O1 88.07(15)
C33 C30 P1 O1 -37.37(16)
N1 C30 P1 O2 -165.78(15)
C33 C30 P1 O2 68.78(17)
